data_4334007
loop_
_publ_author_name
'Yoichi Habata'
'Aya Taniguchi'
'Mari Ikeda'
'Takao Hiraoka'
'Noriko Matsuyama'
'Sakiko Otsuka'
'Shunsuke Kuwahara'

_publ_section_title
;
 Argentivorous Molecules Bearing Two Aromatic Side-Arms: Ag+-\p and CH-\p
 Interactions in the Solid State and in Solution
;
_journal_name_full 'Inorganic Chemistry'
_journal_page_first 2542
_journal_page_last 2549
_journal_paper_doi 10.1021/ic302511e
_journal_volume 52
_journal_year 2013
_chemical_formula_sum 'C48 H54 Ag F3 N6 O4 S'
_chemical_formula_weight 975.90
_chemical_name_systematic
; 
 ? 
;
_space_group_IT_number 4
_symmetry_cell_setting monoclinic
_symmetry_space_group_name_Hall 'P 2yb'
_symmetry_space_group_name_H-M 'P 1 21 1'
_atom_sites_solution_hydrogens geom
_atom_sites_solution_primary direct
_atom_sites_solution_secondary difmap
_audit_creation_method SHELXL-97
_cell_angle_alpha 90.00
_cell_angle_beta 99.837(2)
_cell_angle_gamma 90.00
_cell_formula_units_Z 2
_cell_length_a 10.1046(9)
_cell_length_b 9.9420(8)
_cell_length_c 22.717(2)
_cell_measurement_temperature 100
_cell_volume 2248.6(3)
_computing_cell_refinement 'Bruker SMART'
_computing_data_collection 'Bruker SMART'
_computing_data_reduction 'Bruker SAINT'
_computing_molecular_graphics 'Bruker SHELXTL'
_computing_publication_material 'Bruker SHELXTL'
_computing_structure_refinement 'SHELXL-97 (Sheldrick, 1997)'
_computing_structure_solution 'SHELXS-97 (Sheldrick, 1990)'
_diffrn_ambient_temperature 100
_diffrn_detector_area_resol_mean 8.366
_diffrn_measured_fraction_theta_full 0.991
_diffrn_measured_fraction_theta_max 0.991
_diffrn_measurement_device_type 'CCD area detector'
_diffrn_measurement_method 'phi and omega scans'
_diffrn_radiation_monochromator graphite
_diffrn_radiation_source 'fine-focus sealed tube'
_diffrn_radiation_type MoK\a
_diffrn_radiation_wavelength 0.71073
_diffrn_reflns_av_R_equivalents 0.0305
_diffrn_reflns_av_sigmaI/netI 0.0609
_diffrn_reflns_limit_h_max 13
_diffrn_reflns_limit_h_min -13
_diffrn_reflns_limit_k_max 11
_diffrn_reflns_limit_k_min -13
_diffrn_reflns_limit_l_max 30
_diffrn_reflns_limit_l_min -25
_diffrn_reflns_number 16428
_diffrn_reflns_theta_full 28.36
_diffrn_reflns_theta_max 28.36
_diffrn_reflns_theta_min 0.91
_exptl_absorpt_coefficient_mu 0.559
_exptl_absorpt_correction_T_max 0.9673
_exptl_absorpt_correction_T_min 0.7494
_exptl_absorpt_correction_type empirical
_exptl_absorpt_process_details 'SADABS, Sheldrick, 1996'
_exptl_crystal_colour colorless
_exptl_crystal_density_diffrn 1.441
_exptl_crystal_description plate
_exptl_crystal_F_000 1012
_exptl_crystal_size_max 0.55
_exptl_crystal_size_mid 0.22
_exptl_crystal_size_min 0.06
_refine_diff_density_max 3.210
_refine_diff_density_min -0.736
_refine_diff_density_rms 0.151
_refine_ls_abs_structure_details 'Flack H D (1983), Acta Cryst. A39, 876-881'
_refine_ls_abs_structure_Flack 0.03(3)
_refine_ls_extinction_method none
_refine_ls_goodness_of_fit_ref 1.085
_refine_ls_hydrogen_treatment constr
_refine_ls_matrix_type full
_refine_ls_number_parameters 568
_refine_ls_number_reflns 10191
_refine_ls_number_restraints 2
_refine_ls_restrained_S_all 1.086
_refine_ls_R_factor_all 0.0824
_refine_ls_R_factor_gt 0.0670
_refine_ls_shift/su_max 0.006
_refine_ls_shift/su_mean 0.001
_refine_ls_structure_factor_coef Fsqd
_refine_ls_weighting_details 'calc w=1/[\s^2^(Fo^2^)+(0.1241P)^2^+0.0000P] where P=(Fo^2^+2Fc^2^)/3'
_refine_ls_weighting_scheme calc
_refine_ls_wR_factor_gt 0.1781
_refine_ls_wR_factor_ref 0.1898
_reflns_number_gt 8433
_reflns_number_total 10191
_reflns_threshold_expression >2sigma(I)
_cod_data_source_file ic302511e_si_002_04.cif
_cod_data_source_block 4a_AgOTf
_cod_database_code 4334007

loop_
_symmetry_equiv_pos_as_xyz
'x, y, z'
'-x, y+1/2, -z'

loop_
_atom_site_label
_atom_site_type_symbol
_atom_site_fract_x
_atom_site_fract_y
_atom_site_fract_z
_atom_site_U_iso_or_equiv
_atom_site_adp_type
_atom_site_occupancy
_atom_site_symmetry_multiplicity
_atom_site_calc_flag
_atom_site_refinement_flags
Ag1 Ag 0.99856(4) 0.43091(4) 0.807643(17) 0.03210(13) Uani 1 1 d .
C1 C 1.1439(7) 0.7134(7) 0.8541(3) 0.0328(15) Uani 1 1 d .
H1A H 1.1866 0.6781 0.8935 0.039 Uiso 1 1 calc R
H1B H 1.1487 0.8128 0.8558 0.039 Uiso 1 1 calc R
C2 C 1.2215(7) 0.6635(7) 0.8067(3) 0.0375(14) Uani 1 1 d .
H2A H 1.1841 0.7058 0.7679 0.045 Uiso 1 1 calc R
H2B H 1.3164 0.6921 0.8175 0.045 Uiso 1 1 calc R
C3 C 1.3102(5) 0.4433(9) 0.8452(3) 0.0342(13) Uani 1 1 d .
H3A H 1.3013 0.4777 0.8853 0.041 Uiso 1 1 calc R
H3B H 1.4034 0.4602 0.8392 0.041 Uiso 1 1 calc R
C4 C 1.2840(6) 0.2941(7) 0.8429(3) 0.0328(13) Uani 1 1 d .
H4A H 1.2913 0.2606 0.8026 0.039 Uiso 1 1 calc R
H4B H 1.3542 0.2488 0.8719 0.039 Uiso 1 1 calc R
C5 C 1.1452(6) 0.2743(6) 0.9216(3) 0.0312(13) Uani 1 1 d .
H5A H 1.2012 0.3523 0.9373 0.037 Uiso 1 1 calc R
H5B H 1.1825 0.1933 0.9437 0.037 Uiso 1 1 calc R
C6 C 1.0026(9) 0.2965(8) 0.9316(3) 0.0370(17) Uani 1 1 d .
H6A H 0.9478 0.2172 0.9166 0.044 Uiso 1 1 calc R
H6B H 1.0027 0.3031 0.9751 0.044 Uiso 1 1 calc R
C7 C 0.9834(8) 0.5447(7) 0.9345(4) 0.0331(15) Uani 1 1 d .
H7A H 1.0825 0.5443 0.9459 0.040 Uiso 1 1 calc R
H7B H 0.9441 0.5507 0.9714 0.040 Uiso 1 1 calc R
C8 C 0.9398(7) 0.6662(7) 0.8947(3) 0.0375(15) Uani 1 1 d .
H8A H 0.8411 0.6632 0.8820 0.045 Uiso 1 1 calc R
H8B H 0.9617 0.7493 0.9184 0.045 Uiso 1 1 calc R
C9 C 0.9179(6) 0.7530(6) 0.7945(3) 0.0313(13) Uani 1 1 d .
H9A H 0.9728 0.7832 0.7648 0.038 Uiso 1 1 calc R
H9B H 0.8832 0.8337 0.8124 0.038 Uiso 1 1 calc R
C10 C 0.8031(6) 0.6692(6) 0.7644(3) 0.0275(12) Uani 1 1 d .
C11 C 0.8258(6) 0.5639(6) 0.7263(3) 0.0262(11) Uani 1 1 d .
H11 H 0.9134 0.5497 0.7177 0.031 Uiso 1 1 calc R
C12 C 0.7217(6) 0.4805(6) 0.7013(3) 0.0260(11) Uani 1 1 d .
H12 H 0.7380 0.4091 0.6756 0.031 Uiso 1 1 calc R
C13 C 0.5924(6) 0.5016(5) 0.7137(3) 0.0253(11) Uani 1 1 d .
C14 C 0.5697(6) 0.6062(6) 0.7501(3) 0.0236(12) Uani 1 1 d .
H14 H 0.4817 0.6218 0.7580 0.028 Uiso 1 1 calc R
C15 C 0.6750(7) 0.6899(6) 0.7755(3) 0.0295(12) Uani 1 1 d .
H15 H 0.6581 0.7617 0.8008 0.035 Uiso 1 1 calc R
C16 C 0.5094(6) 0.2714(6) 0.6914(3) 0.0285(12) Uani 1 1 d .
C17 C 0.5658(8) 0.2138(7) 0.7460(3) 0.0326(15) Uani 1 1 d .
H17 H 0.5897 0.2679 0.7807 0.039 Uiso 1 1 calc R
C18 C 0.5860(7) 0.0769(7) 0.7485(3) 0.0361(14) Uani 1 1 d .
H18 H 0.6265 0.0368 0.7851 0.043 Uiso 1 1 calc R
C19 C 0.5487(7) -0.0033(6) 0.6989(3) 0.0367(14) Uani 1 1 d .
H19 H 0.5614 -0.0979 0.7015 0.044 Uiso 1 1 calc R
C20 C 0.4935(7) 0.0548(6) 0.6461(3) 0.0361(14) Uani 1 1 d .
H20 H 0.4676 0.0000 0.6118 0.043 Uiso 1 1 calc R
C21 C 0.4745(7) 0.1914(6) 0.6417(3) 0.0314(13) Uani 1 1 d .
H21 H 0.4375 0.2307 0.6044 0.038 Uiso 1 1 calc R
C22 C 0.3553(5) 0.4621(5) 0.6654(2) 0.0244(12) Uani 1 1 d .
C23 C 0.2438(6) 0.3824(6) 0.6665(3) 0.0293(12) Uani 1 1 d .
H23 H 0.2539 0.2937 0.6821 0.035 Uiso 1 1 calc R
C24 C 0.1149(5) 0.4337(10) 0.6443(2) 0.0336(11) Uani 1 1 d .
H24 H 0.0387 0.3783 0.6451 0.040 Uiso 1 1 calc R
C25 C 0.0970(6) 0.5593(7) 0.6220(3) 0.0330(14) Uani 1 1 d .
H25 H 0.0094 0.5917 0.6068 0.040 Uiso 1 1 calc R
C26 C 0.2073(7) 0.6393(7) 0.6217(3) 0.0353(14) Uani 1 1 d .
H26 H 0.1951 0.7286 0.6069 0.042 Uiso 1 1 calc R
C27 C 0.3358(6) 0.5929(6) 0.6424(3) 0.0269(12) Uani 1 1 d .
H27 H 0.4109 0.6496 0.6411 0.032 Uiso 1 1 calc R
C28 C 1.1172(7) 0.1160(6) 0.8396(3) 0.0296(14) Uani 1 1 d .
H28A H 1.0409 0.0875 0.8588 0.036 Uiso 1 1 calc R
H28B H 1.1951 0.0586 0.8558 0.036 Uiso 1 1 calc R
C29 C 1.0806(6) 0.0907(5) 0.7729(3) 0.0254(11) Uani 1 1 d .
C30 C 0.9529(6) 0.1228(6) 0.7435(3) 0.0280(12) Uani 1 1 d .
H30 H 0.8921 0.1665 0.7649 0.034 Uiso 1 1 calc R
C31 C 0.9117(6) 0.0924(6) 0.6834(3) 0.0273(12) Uani 1 1 d .
H31 H 0.8241 0.1162 0.6639 0.033 Uiso 1 1 calc R
C32 C 0.9990(5) 0.0272(5) 0.6523(2) 0.0231(10) Uani 1 1 d .
C33 C 1.1264(6) -0.0032(6) 0.6801(3) 0.0267(11) Uani 1 1 d .
H33 H 1.1871 -0.0467 0.6586 0.032 Uiso 1 1 calc R
C34 C 1.1675(6) 0.0305(6) 0.7410(3) 0.0263(11) Uani 1 1 d .
H34 H 1.2567 0.0111 0.7600 0.032 Uiso 1 1 calc R
C35 C 0.8219(4) -0.0682(8) 0.57522(19) 0.0216(8) Uani 1 1 d .
C36 C 0.7791(5) -0.1675(6) 0.6106(2) 0.0227(10) Uani 1 1 d .
H36 H 0.8356 -0.1948 0.6464 0.027 Uiso 1 1 calc R
C37 C 0.6551(6) -0.2267(6) 0.5941(3) 0.0292(12) Uani 1 1 d .
H37 H 0.6269 -0.2952 0.6183 0.035 Uiso 1 1 calc R
C38 C 0.5711(6) -0.1868(6) 0.5420(3) 0.0305(13) Uani 1 1 d .
H38 H 0.4850 -0.2266 0.5310 0.037 Uiso 1 1 calc R
C39 C 0.6142(5) -0.0880(7) 0.5063(2) 0.0283(13) Uani 1 1 d .
H39 H 0.5576 -0.0608 0.4705 0.034 Uiso 1 1 calc R
C40 C 0.7390(6) -0.0290(6) 0.5226(2) 0.0264(12) Uani 1 1 d .
H40 H 0.7681 0.0382 0.4980 0.032 Uiso 1 1 calc R
C41 C 1.0453(5) -0.0293(5) 0.5508(2) 0.0200(10) Uani 1 1 d .
C42 C 1.0352(5) -0.1408(5) 0.5138(2) 0.0233(11) Uani 1 1 d .
H42 H 0.9661 -0.2050 0.5149 0.028 Uiso 1 1 calc R
C43 C 1.1259(6) -0.1588(6) 0.4751(3) 0.0297(12) Uani 1 1 d .
H43 H 1.1187 -0.2354 0.4497 0.036 Uiso 1 1 calc R
C44 C 1.2272(5) -0.0651(12) 0.4732(2) 0.0371(12) Uani 1 1 d .
H44 H 1.2897 -0.0768 0.4467 0.044 Uiso 1 1 calc R
C45 C 1.2353(6) 0.0435(7) 0.5100(3) 0.0357(14) Uani 1 1 d .
H45 H 1.3048 0.1073 0.5089 0.043 Uiso 1 1 calc R
C46 C 1.1474(6) 0.0641(6) 0.5484(3) 0.0293(13) Uani 1 1 d .
H46 H 1.1556 0.1415 0.5733 0.035 Uiso 1 1 calc R
C47 C 0.4673(14) 0.416(2) 0.0814(6) 0.094(4) Uani 1 1 d .
C48 C 0.6279(13) 0.460(4) 0.9459(8) 0.198(15) Uani 1 1 d D
F1 F 0.4509(17) 0.3078(12) 0.0510(8) 0.203(7) Uani 1 1 d .
F2 F 0.4953(11) 0.3813(16) 0.1355(5) 0.200(8) Uani 1 1 d .
F3 F 0.5770(8) 0.463(2) 0.0675(4) 0.166(6) Uani 1 1 d .
N1 N 1.0027(5) 0.6721(5) 0.8422(2) 0.0291(10) Uani 1 1 d .
N2 N 1.2168(6) 0.5164(5) 0.7996(2) 0.0335(11) Uani 1 1 d .
N3 N 1.1507(5) 0.2567(5) 0.8565(2) 0.0249(10) Uani 1 1 d .
N4 N 0.9385(5) 0.4187(7) 0.9022(2) 0.0332(10) Uani 1 1 d .
N5 N 0.4853(4) 0.4147(7) 0.6866(2) 0.0326(13) Uani 1 1 d .
N6 N 0.9536(4) -0.0094(5) 0.5905(2) 0.0244(9) Uani 1 1 d .
O1 O 0.3768(15) 0.6419(15) 0.1000(5) 0.165(6) Uani 1 1 d .
O2 O 0.3146(9) 0.5546(11) 0.0028(3) 0.096(3) Uani 1 1 d .
O3 O 0.2267(12) 0.4673(15) 0.0875(8) 0.177(7) Uani 1 1 d .
O4 O 0.6520(8) 0.3970(12) 0.8912(4) 0.102(4) Uani 1 1 d D
S1 S 0.3270(3) 0.5255(3) 0.06544(12) 0.0721(7) Uani 1 1 d .

loop_
_atom_site_aniso_label
_atom_site_aniso_U_11
_atom_site_aniso_U_22
_atom_site_aniso_U_33
_atom_site_aniso_U_23
_atom_site_aniso_U_13
_atom_site_aniso_U_12
Ag1 0.0386(2) 0.0274(2) 0.02744(19) -0.0009(2) -0.00238(14) -0.0037(2)
C1 0.030(3) 0.026(3) 0.038(4) -0.004(3) -0.008(3) -0.009(3)
C2 0.034(3) 0.026(3) 0.050(4) 0.001(3) -0.001(3) -0.010(2)
C3 0.029(2) 0.033(4) 0.038(3) -0.007(3) -0.002(2) -0.005(3)
C4 0.031(3) 0.032(3) 0.032(3) -0.004(2) -0.002(2) 0.004(2)
C5 0.041(3) 0.024(3) 0.026(3) -0.001(2) -0.004(2) 0.003(2)
C6 0.064(5) 0.029(4) 0.019(3) 0.008(2) 0.008(3) 0.000(3)
C7 0.041(4) 0.027(3) 0.030(4) 0.003(3) 0.004(3) 0.005(3)
C8 0.045(4) 0.031(3) 0.031(3) -0.006(2) -0.009(3) 0.010(3)
C9 0.033(3) 0.020(3) 0.035(3) 0.007(2) -0.012(2) -0.004(2)
C10 0.030(3) 0.020(3) 0.027(3) 0.010(2) -0.011(2) -0.005(2)
C11 0.023(3) 0.027(3) 0.026(3) 0.004(2) -0.003(2) 0.002(2)
C12 0.026(3) 0.026(3) 0.023(3) 0.001(2) -0.002(2) 0.006(2)
C13 0.030(3) 0.016(3) 0.026(3) 0.005(2) -0.005(2) 0.004(2)
C14 0.018(2) 0.024(3) 0.028(3) -0.001(2) 0.002(2) 0.003(2)
C15 0.044(3) 0.016(3) 0.027(3) 0.002(2) 0.001(2) 0.005(2)
C16 0.028(3) 0.016(3) 0.039(3) 0.001(2) -0.002(2) 0.002(2)
C17 0.041(4) 0.023(3) 0.031(3) 0.001(2) -0.001(3) -0.001(3)
C18 0.038(3) 0.033(3) 0.035(3) 0.013(3) 0.002(3) 0.013(3)
C19 0.040(3) 0.018(3) 0.052(4) 0.001(3) 0.008(3) 0.010(2)
C20 0.048(4) 0.022(3) 0.035(3) -0.005(2) -0.001(3) 0.011(3)
C21 0.041(3) 0.024(3) 0.026(3) 0.000(2) -0.003(2) 0.012(2)
C22 0.026(3) 0.019(3) 0.024(2) -0.0005(18) -0.0074(19) 0.0025(18)
C23 0.035(3) 0.026(3) 0.024(3) -0.001(2) -0.004(2) 0.004(2)
C24 0.029(2) 0.037(3) 0.032(3) -0.016(4) 0.000(2) -0.002(4)
C25 0.020(3) 0.040(3) 0.034(3) -0.011(3) -0.010(2) 0.008(2)
C26 0.044(4) 0.028(3) 0.031(3) -0.004(2) -0.004(3) 0.011(3)
C27 0.028(3) 0.019(3) 0.029(3) 0.002(2) -0.006(2) 0.003(2)
C28 0.043(4) 0.022(3) 0.021(3) -0.003(2) -0.005(2) -0.004(3)
C29 0.031(3) 0.015(2) 0.028(3) 0.002(2) 0.000(2) -0.003(2)
C30 0.027(3) 0.024(3) 0.032(3) -0.005(2) 0.004(2) 0.001(2)
C31 0.022(2) 0.025(3) 0.033(3) -0.003(2) -0.005(2) -0.004(2)
C32 0.024(2) 0.019(2) 0.024(3) 0.001(2) -0.003(2) -0.006(2)
C33 0.033(3) 0.019(3) 0.027(3) 0.002(2) 0.005(2) 0.000(2)
C34 0.029(3) 0.020(3) 0.027(3) 0.000(2) -0.002(2) -0.002(2)
C35 0.0181(18) 0.023(2) 0.022(2) 0.006(3) -0.0006(15) -0.002(3)
C36 0.021(2) 0.022(2) 0.024(3) 0.003(2) 0.001(2) 0.000(2)
C37 0.024(3) 0.024(3) 0.043(3) -0.002(2) 0.015(2) -0.004(2)
C38 0.019(2) 0.029(3) 0.044(3) -0.015(3) 0.005(2) -0.002(2)
C39 0.023(2) 0.029(4) 0.030(2) -0.003(2) -0.0039(19) 0.006(2)
C40 0.028(3) 0.028(3) 0.023(3) 0.0017(19) 0.004(2) -0.002(2)
C41 0.019(2) 0.020(2) 0.019(2) 0.0039(17) -0.0034(18) -0.0051(17)
C42 0.023(2) 0.018(3) 0.027(3) 0.006(2) 0.000(2) 0.002(2)
C43 0.028(3) 0.030(3) 0.028(3) 0.000(2) -0.006(2) 0.012(2)
C44 0.023(2) 0.064(4) 0.024(2) -0.002(4) 0.0025(18) 0.006(4)
C45 0.027(3) 0.049(4) 0.030(3) 0.010(3) 0.000(2) -0.017(3)
C46 0.026(3) 0.024(3) 0.034(3) 0.004(2) -0.007(2) -0.012(2)
C47 0.106(9) 0.098(10) 0.084(7) -0.016(9) 0.034(6) -0.014(9)
C48 0.059(7) 0.42(5) 0.124(13) -0.08(2) 0.027(7) -0.030(18)
F1 0.254(18) 0.095(8) 0.255(16) -0.024(10) 0.026(13) 0.053(9)
F2 0.161(9) 0.31(2) 0.136(8) 0.138(11) 0.054(7) 0.140(11)
F3 0.070(4) 0.30(2) 0.130(7) -0.003(10) 0.018(4) 0.004(8)
N1 0.031(2) 0.023(2) 0.030(3) 0.0019(19) -0.007(2) -0.0020(19)
N2 0.041(3) 0.024(2) 0.034(3) -0.007(2) 0.000(2) -0.002(2)
N3 0.032(2) 0.019(2) 0.020(2) -0.0012(17) -0.0045(18) -0.0024(19)
N4 0.043(2) 0.028(3) 0.026(2) -0.003(2) -0.0024(18) 0.004(3)
N5 0.023(2) 0.021(3) 0.050(3) 0.006(2) -0.0077(18) 0.005(2)
N6 0.019(2) 0.030(2) 0.023(2) -0.0031(18) -0.0011(17) -0.0077(18)
O1 0.202(13) 0.154(12) 0.101(8) -0.051(8) -0.084(8) 0.046(11)
O2 0.098(6) 0.128(8) 0.049(4) -0.014(4) -0.024(4) 0.000(5)
O3 0.107(8) 0.139(14) 0.294(18) 0.073(13) 0.062(10) -0.002(8)
O4 0.075(5) 0.151(12) 0.081(5) -0.006(6) 0.011(4) 0.017(6)
S1 0.0616(14) 0.0846(18) 0.0640(15) 0.0052(13) -0.0065(12) -0.0085(13)

loop_
_atom_type_symbol
_atom_type_description
_atom_type_scat_dispersion_real
_atom_type_scat_dispersion_imag
_atom_type_scat_source
C C 0.0033 0.0016 'International Tables Vol C Tables 4.2.6.8 and 6.1.1.4'
H H 0.0000 0.0000 'International Tables Vol C Tables 4.2.6.8 and 6.1.1.4'
N N 0.0061 0.0033 'International Tables Vol C Tables 4.2.6.8 and 6.1.1.4'
O O 0.0106 0.0060 'International Tables Vol C Tables 4.2.6.8 and 6.1.1.4'
F F 0.0171 0.0103 'International Tables Vol C Tables 4.2.6.8 and 6.1.1.4'
S S 0.1246 0.1234 'International Tables Vol C Tables 4.2.6.8 and 6.1.1.4'
Ag Ag -0.8971 1.1015 'International Tables Vol C Tables 4.2.6.8 and 6.1.1.4'

loop_
_geom_angle_atom_site_label_1
_geom_angle_atom_site_label_2
_geom_angle_atom_site_label_3
_geom_angle
N4 Ag1 N2 118.40(18)
N4 Ag1 N3 77.77(19)
N2 Ag1 N3 76.79(18)
N4 Ag1 N1 75.9(2)
N2 Ag1 N1 73.75(17)
N3 Ag1 N1 123.73(15)
N4 Ag1 C11 114.91(19)
N2 Ag1 C11 105.85(18)
N3 Ag1 C11 161.75(17)
N1 Ag1 C11 73.62(17)
N1 C1 C2 112.5(5)
N1 C1 H1A 109.1
C2 C1 H1A 109.1
N1 C1 H1B 109.1
C2 C1 H1B 109.1
H1A C1 H1B 107.8
N2 C2 C1 113.0(6)
N2 C2 H2A 109.0
C1 C2 H2A 109.0
N2 C2 H2B 109.0
C1 C2 H2B 109.0
H2A C2 H2B 107.8
N2 C3 C4 112.0(5)
N2 C3 H3A 109.2
C4 C3 H3A 109.2
N2 C3 H3B 109.2
C4 C3 H3B 109.2
H3A C3 H3B 107.9
N3 C4 C3 113.7(5)
N3 C4 H4A 108.8
C3 C4 H4A 108.8
N3 C4 H4B 108.8
C3 C4 H4B 108.8
H4A C4 H4B 107.7
N3 C5 C6 111.3(5)
N3 C5 H5A 109.4
C6 C5 H5A 109.4
N3 C5 H5B 109.4
C6 C5 H5B 109.4
H5A C5 H5B 108.0
N4 C6 C5 113.9(6)
N4 C6 H6A 108.8
C5 C6 H6A 108.8
N4 C6 H6B 108.8
C5 C6 H6B 108.8
H6A C6 H6B 107.7
N4 C7 C8 110.1(6)
N4 C7 H7A 109.6
C8 C7 H7A 109.6
N4 C7 H7B 109.6
C8 C7 H7B 109.6
H7A C7 H7B 108.2
N1 C8 C7 113.4(6)
N1 C8 H8A 108.9
C7 C8 H8A 108.9
N1 C8 H8B 108.9
C7 C8 H8B 108.9
H8A C8 H8B 107.7
N1 C9 C10 109.6(5)
N1 C9 H9A 109.7
C10 C9 H9A 109.7
N1 C9 H9B 109.7
C10 C9 H9B 109.7
H9A C9 H9B 108.2
C15 C10 C11 118.9(5)
C15 C10 C9 120.8(6)
C11 C10 C9 120.2(6)
C12 C11 C10 120.6(5)
C12 C11 Ag1 110.5(4)
C10 C11 Ag1 95.8(3)
C12 C11 H11 119.7
C10 C11 H11 119.7
Ag1 C11 H11 63.0
C11 C12 C13 119.9(5)
C11 C12 H12 120.1
C13 C12 H12 120.1
C14 C13 C12 119.5(5)
C14 C13 N5 121.5(6)
C12 C13 N5 119.0(5)
C13 C14 C15 120.5(6)
C13 C14 H14 119.7
C15 C14 H14 119.7
C10 C15 C14 120.6(6)
C10 C15 H15 119.7
C14 C15 H15 119.7
C21 C16 C17 120.0(6)
C21 C16 N5 119.3(5)
C17 C16 N5 120.6(6)
C18 C17 C16 118.5(7)
C18 C17 H17 120.7
C16 C17 H17 120.7
C17 C18 C19 121.4(6)
C17 C18 H18 119.3
C19 C18 H18 119.3
C20 C19 C18 119.1(6)
C20 C19 H19 120.4
C18 C19 H19 120.4
C19 C20 C21 121.1(6)
C19 C20 H20 119.5
C21 C20 H20 119.5
C20 C21 C16 119.8(6)
C20 C21 H21 120.1
C16 C21 H21 120.1
C23 C22 C27 118.4(5)
C23 C22 N5 121.4(5)
C27 C22 N5 120.2(5)
C22 C23 C24 119.6(6)
C22 C23 H23 120.2
C24 C23 H23 120.2
C25 C24 C23 121.7(6)
C25 C24 H24 119.1
C23 C24 H24 119.1
C24 C25 C26 118.9(5)
C24 C25 H25 120.6
C26 C25 H25 120.6
C25 C26 C27 121.4(6)
C25 C26 H26 119.3
C27 C26 H26 119.3
C26 C27 C22 120.0(6)
C26 C27 H27 120.0
C22 C27 H27 120.0
N3 C28 C29 115.0(5)
N3 C28 H28A 108.5
C29 C28 H28A 108.5
N3 C28 H28B 108.5
C29 C28 H28B 108.5
H28A C28 H28B 107.5
C34 C29 C30 118.3(5)
C34 C29 C28 122.2(5)
C30 C29 C28 119.5(6)
C29 C30 C31 121.4(5)
C29 C30 H30 119.3
C31 C30 H30 119.3
C32 C31 C30 119.6(5)
C32 C31 H31 120.2
C30 C31 H31 120.2
C33 C32 C31 120.0(5)
C33 C32 N6 120.7(5)
C31 C32 N6 119.3(5)
C32 C33 C34 119.7(6)
C32 C33 H33 120.2
C34 C33 H33 120.2
C29 C34 C33 120.9(5)
C29 C34 H34 119.5
C33 C34 H34 119.5
C36 C35 C40 119.6(5)
C36 C35 N6 121.0(4)
C40 C35 N6 119.4(5)
C37 C36 C35 120.4(5)
C37 C36 H36 119.8
C35 C36 H36 119.8
C36 C37 C38 120.3(5)
C36 C37 H37 119.9
C38 C37 H37 119.9
C39 C38 C37 119.4(5)
C39 C38 H38 120.3
C37 C38 H38 120.3
C40 C39 C38 120.3(5)
C40 C39 H39 119.8
C38 C39 H39 119.8
C39 C40 C35 120.0(5)
C39 C40 H40 120.0
C35 C40 H40 120.0
C42 C41 C46 119.1(5)
C42 C41 N6 120.8(5)
C46 C41 N6 120.1(5)
C43 C42 C41 120.1(5)
C43 C42 H42 120.0
C41 C42 H42 120.0
C42 C43 C44 120.2(6)
C42 C43 H43 119.9
C44 C43 H43 119.9
C45 C44 C43 118.7(5)
C45 C44 H44 120.6
C43 C44 H44 120.6
C44 C45 C46 122.4(6)
C44 C45 H45 118.8
C46 C45 H45 118.8
C45 C46 C41 119.5(6)
C45 C46 H46 120.3
C41 C46 H46 120.3
F1 C47 F2 106.5(18)
F1 C47 F3 102.1(15)
F2 C47 F3 106.2(13)
F1 C47 S1 112.4(12)
F2 C47 S1 113.9(10)
F3 C47 S1 114.7(15)
C8 N1 C1 114.3(5)
C8 N1 C9 110.0(5)
C1 N1 C9 113.7(5)
C8 N1 Ag1 103.4(4)
C1 N1 Ag1 106.7(4)
C9 N1 Ag1 108.0(3)
C3 N2 C2 114.2(5)
C3 N2 Ag1 105.0(4)
C2 N2 Ag1 110.9(4)
C28 N3 C4 111.2(5)
C28 N3 C5 108.8(5)
C4 N3 C5 111.4(4)
C28 N3 Ag1 117.0(4)
C4 N3 Ag1 104.5(3)
C5 N3 Ag1 103.7(3)
C6 N4 C7 113.4(4)
C6 N4 Ag1 107.2(4)
C7 N4 Ag1 107.7(4)
C22 N5 C13 122.6(6)
C22 N5 C16 119.5(5)
C13 N5 C16 117.0(5)
C41 N6 C35 117.9(4)
C41 N6 C32 121.4(4)
C35 N6 C32 117.6(4)
O3 S1 O2 121.0(9)
O3 S1 O1 111.2(11)
O2 S1 O1 110.0(8)
O3 S1 C47 106.8(8)
O2 S1 C47 104.9(6)
O1 S1 C47 100.9(7)

loop_
_geom_bond_atom_site_label_1
_geom_bond_atom_site_label_2
_geom_bond_distance
Ag1 N4 2.333(5)
Ag1 N2 2.399(6)
Ag1 N3 2.452(5)
Ag1 N1 2.522(5)
Ag1 C11 2.666(5)
C1 N1 1.465(8)
C1 C2 1.520(11)
C1 H1A 0.9900
C1 H1B 0.9900
C2 N2 1.470(8)
C2 H2A 0.9900
C2 H2B 0.9900
C3 N2 1.470(8)
C3 C4 1.506(11)
C3 H3A 0.9900
C3 H3B 0.9900
C4 N3 1.479(8)
C4 H4A 0.9900
C4 H4B 0.9900
C5 N3 1.499(8)
C5 C6 1.513(11)
C5 H5A 0.9900
C5 H5B 0.9900
C6 N4 1.481(9)
C6 H6A 0.9900
C6 H6B 0.9900
C7 N4 1.483(10)
C7 C8 1.527(10)
C7 H7A 0.9900
C7 H7B 0.9900
C8 N1 1.446(9)
C8 H8A 0.9900
C8 H8B 0.9900
C9 N1 1.496(7)
C9 C10 1.496(8)
C9 H9A 0.9900
C9 H9B 0.9900
C10 C15 1.376(9)
C10 C11 1.401(9)
C11 C12 1.383(8)
C11 H11 0.9500
C12 C13 1.399(8)
C12 H12 0.9500
C13 C14 1.372(9)
C13 N5 1.438(8)
C14 C15 1.396(9)
C14 H14 0.9500
C15 H15 0.9500
C16 C21 1.378(8)
C16 C17 1.396(9)
C16 N5 1.447(9)
C17 C18 1.376(10)
C17 H17 0.9500
C18 C19 1.379(10)
C18 H18 0.9500
C19 C20 1.362(9)
C19 H19 0.9500
C20 C21 1.372(9)
C20 H20 0.9500
C21 H21 0.9500
C22 C23 1.381(8)
C22 C27 1.403(8)
C22 N5 1.401(7)
C23 C24 1.409(8)
C23 H23 0.9500
C24 C25 1.348(12)
C24 H24 0.9500
C25 C26 1.370(10)
C25 H25 0.9500
C26 C27 1.383(8)
C26 H26 0.9500
C27 H27 0.9500
C28 N3 1.474(8)
C28 C29 1.517(8)
C28 H28A 0.9900
C28 H28B 0.9900
C29 C34 1.369(9)
C29 C30 1.385(8)
C30 C31 1.390(8)
C30 H30 0.9500
C31 C32 1.383(9)
C31 H31 0.9500
C32 C33 1.367(8)
C32 N6 1.446(7)
C33 C34 1.415(8)
C33 H33 0.9500
C34 H34 0.9500
C35 C36 1.388(8)
C35 C40 1.393(7)
C35 N6 1.440(6)
C36 C37 1.377(8)
C36 H36 0.9500
C37 C38 1.390(9)
C37 H37 0.9500
C38 C39 1.391(9)
C38 H38 0.9500
C39 C40 1.382(8)
C39 H39 0.9500
C40 H40 0.9500
C41 C42 1.385(7)
C41 C46 1.397(7)
C41 N6 1.413(7)
C42 C43 1.386(9)
C42 H42 0.9500
C43 C44 1.390(11)
C43 H43 0.9500
C44 C45 1.360(13)
C44 H44 0.9500
C45 C46 1.362(10)
C45 H45 0.9500
C46 H46 0.9500
C47 F1 1.27(2)
C47 F2 1.261(15)
C47 F3 1.291(17)
C47 S1 1.775(17)
C48 O4 1.449(16)
O1 S1 1.439(12)
O2 S1 1.436(9)
O3 S1 1.335(12)
